data_7218207
loop_
_publ_author_name
'Luo, Geng-Geng'
'Fang, Kai'
'Wu, Ji-Huai'
'Dai, Jing-Cao'
'Zhao, Qing-Hua'

_publ_section_title
;
 Noble-metal-free BODIPY-cobaloxime photocatalysts for
 visible-light-driven hydrogen production.
;
_journal_issue 43
_journal_name_full 'Physical chemistry chemical physics : PCCP'
_journal_page_first 23884
_journal_page_last 23894
_journal_paper_doi 10.1039/c4cp03343d
_journal_volume 16
_journal_year 2014
_chemical_formula_sum 'C18 H12 B F2 I2 N3'
_chemical_formula_weight 572.92
_chemical_name_systematic
; 
 ? 
;
_space_group_IT_number 63
_symmetry_cell_setting orthorhombic
_symmetry_space_group_name_Hall '-C 2c 2'
_symmetry_space_group_name_H-M 'C m c m'
_atom_sites_solution_hydrogens geom
_atom_sites_solution_primary direct
_atom_sites_solution_secondary difmap
_audit_creation_method SHELXL-97
_cell_angle_alpha 90.00
_cell_angle_beta 90.00
_cell_angle_gamma 90.00
_cell_formula_units_Z 4
_cell_length_a 16.771(3)
_cell_length_b 15.274(3)
_cell_length_c 7.6839(15)
_cell_measurement_temperature 173(2)
_cell_volume 1968.3(6)
_computing_structure_refinement 'SHELXL-97 (Sheldrick, 1997)'
_computing_structure_solution 'SHELXS-97 (Sheldrick, 1990)'
_diffrn_ambient_temperature 173(2)
_diffrn_measured_fraction_theta_full 0.997
_diffrn_measured_fraction_theta_max 0.997
_diffrn_radiation_monochromator graphite
_diffrn_radiation_source 'fine-focus sealed tube'
_diffrn_radiation_type MoK\a
_diffrn_radiation_wavelength 0.71073
_diffrn_reflns_av_R_equivalents 0.0546
_diffrn_reflns_av_sigmaI/netI 0.0323
_diffrn_reflns_limit_h_max 19
_diffrn_reflns_limit_h_min -19
_diffrn_reflns_limit_k_max 18
_diffrn_reflns_limit_k_min -18
_diffrn_reflns_limit_l_max 9
_diffrn_reflns_limit_l_min -7
_diffrn_reflns_number 7664
_diffrn_reflns_theta_full 25.00
_diffrn_reflns_theta_max 25.00
_diffrn_reflns_theta_min 3.21
_exptl_absorpt_coefficient_mu 3.220
_exptl_absorpt_correction_T_max 0.6796
_exptl_absorpt_correction_T_min 0.5653
_exptl_absorpt_correction_type multi-scan
_exptl_absorpt_process_details 'ABSCOR (Higashi, 1995)'
_exptl_crystal_density_diffrn 1.933
_exptl_crystal_density_method 'not measured'
_exptl_crystal_F_000 1080
_exptl_crystal_size_max 0.20
_exptl_crystal_size_mid 0.16
_exptl_crystal_size_min 0.13
_refine_diff_density_max 1.408
_refine_diff_density_min -1.047
_refine_diff_density_rms 0.262
_refine_ls_extinction_coef 0.0034(8)
_refine_ls_extinction_expression Fc^*^=kFc[1+0.001xFc^2^\l^3^/sin(2\q)]^-1/4^
_refine_ls_extinction_method SHELXL
_refine_ls_goodness_of_fit_ref 1.086
_refine_ls_hydrogen_treatment constr
_refine_ls_matrix_type full
_refine_ls_number_parameters 84
_refine_ls_number_reflns 975
_refine_ls_number_restraints 0
_refine_ls_restrained_S_all 1.086
_refine_ls_R_factor_all 0.0612
_refine_ls_R_factor_gt 0.0522
_refine_ls_shift/su_max 0.000
_refine_ls_shift/su_mean 0.000
_refine_ls_structure_factor_coef Fsqd
_refine_ls_weighting_details 'calc w=1/[\s^2^(Fo^2^)+(0.1367P)^2^+3.1529P] where P=(Fo^2^+2Fc^2^)/3'
_refine_ls_weighting_scheme calc
_refine_ls_wR_factor_gt 0.1526
_refine_ls_wR_factor_ref 0.1896
_reflns_number_gt 794
_reflns_number_total 975
_reflns_threshold_expression >2sigma(I)
_cod_data_source_file c4cp03343d2.cif
_cod_data_source_block B2
_cod_depositor_comments 'Adding full bibliography for 7218206--7218211.cif.'
_cod_original_cell_volume 1968.3(7)
_cod_original_sg_symbol_H-M Cmcm
_cod_database_code 7218207

loop_
_symmetry_equiv_pos_as_xyz
'x, y, z'
'-x, -y, z+1/2'
'-x, y, -z+1/2'
'x, -y, -z'
'x+1/2, y+1/2, z'
'-x+1/2, -y+1/2, z+1/2'
'-x+1/2, y+1/2, -z+1/2'
'x+1/2, -y+1/2, -z'
'-x, -y, -z'
'x, y, -z-1/2'
'x, -y, z-1/2'
'-x, y, z'
'-x+1/2, -y+1/2, -z'
'x+1/2, y+1/2, -z-1/2'
'x+1/2, -y+1/2, z-1/2'
'-x+1/2, y+1/2, z'

loop_
_atom_site_label
_atom_site_type_symbol
_atom_site_fract_x
_atom_site_fract_y
_atom_site_fract_z
_atom_site_U_iso_or_equiv
_atom_site_adp_type
_atom_site_occupancy
_atom_site_symmetry_multiplicity
_atom_site_calc_flag
_atom_site_refinement_flags
C1 C -0.1500(6) 1.0045(5) 0.2500 0.0359(17) Uani 1 2 d S
C2 C -0.1746(6) 1.0990(6) 0.2500 0.050(3) Uani 1 2 d S
H2A H -0.1276 1.1349 0.2500 0.075 Uiso 1 2 d SR
H2B H -0.2057 1.1114 0.1480 0.075 Uiso 0.50 1 d PR
C3 C -0.1989(6) 0.9305(4) 0.2500 0.0356(18) Uani 1 2 d S
C4 C -0.1520(5) 0.8554(5) 0.2500 0.0341(16) Uani 1 2 d S
C5 C -0.1828(5) 0.7629(5) 0.2500 0.046(2) Uani 1 2 d S
H5A H -0.2400 0.7637 0.2500 0.069 Uiso 1 2 d SR
H5B H -0.1640 0.7330 0.1480 0.069 Uiso 0.50 1 d PR
C6 C -0.0726(5) 0.8858(4) 0.2500 0.0299(16) Uani 1 2 d S
C7 C 0.0000 0.8415(6) 0.2500 0.029(2) Uani 1 4 d S
C8 C 0.0000 0.7451(6) 0.2500 0.030(2) Uani 1 4 d S
C9 C 0.0000 0.6993(4) 0.0965(11) 0.0383(18) Uani 1 2 d S
H9A H 0.0000 0.7294 -0.0131 0.046 Uiso 1 2 d SR
C10 C 0.0000 0.6056(5) 0.1043(11) 0.043(2) Uani 1 2 d S
H10A H 0.0000 0.5736 -0.0032 0.052 Uiso 1 2 d SR
N1 N -0.0743(4) 0.9779(4) 0.2500 0.0312(14) Uani 1 2 d S
N2 N 0.0000 0.5613(5) 0.2500 0.041(3) Uani 1 4 d S
B1 B 0.0000 1.0394(8) 0.2500 0.034(3) Uani 1 4 d S
F1 F 0.0000 1.0919(3) 0.1032(6) 0.0421(12) Uani 1 2 d S
I1 I -0.32284(4) 0.93555(5) 0.2500 0.0649(6) Uani 1 2 d S

loop_
_atom_site_aniso_label
_atom_site_aniso_U_11
_atom_site_aniso_U_22
_atom_site_aniso_U_33
_atom_site_aniso_U_23
_atom_site_aniso_U_13
_atom_site_aniso_U_12
C1 0.040(5) 0.035(4) 0.032(4) 0.000 0.000 0.013(4)
C2 0.054(7) 0.035(4) 0.061(6) 0.000 0.000 0.015(4)
C3 0.029(5) 0.036(4) 0.041(5) 0.000 0.000 0.008(3)
C4 0.030(4) 0.038(4) 0.035(4) 0.000 0.000 -0.002(3)
C5 0.038(5) 0.022(4) 0.077(7) 0.000 0.000 -0.008(3)
C6 0.032(4) 0.024(3) 0.034(4) 0.000 0.000 -0.003(3)
C7 0.026(5) 0.036(5) 0.025(5) 0.000 0.000 0.000
C8 0.023(5) 0.037(5) 0.031(5) 0.000 0.000 0.000
C9 0.046(5) 0.022(3) 0.047(4) -0.005(3) 0.000 0.000
C10 0.039(5) 0.036(4) 0.055(5) -0.008(3) 0.000 0.000
N1 0.036(4) 0.026(3) 0.032(3) 0.000 0.000 0.007(3)
N2 0.028(6) 0.037(5) 0.059(7) 0.000 0.000 0.000
B1 0.039(8) 0.049(6) 0.012(5) 0.000 0.000 0.000
F1 0.056(3) 0.035(2) 0.036(2) 0.0057(19) 0.000 0.000
I1 0.0289(6) 0.0871(8) 0.0788(8) 0.000 0.000 0.0119(3)

loop_
_atom_type_symbol
_atom_type_description
_atom_type_scat_dispersion_real
_atom_type_scat_dispersion_imag
_atom_type_scat_source
C C 0.0033 0.0016 'International Tables Vol C Tables 4.2.6.8 and 6.1.1.4'
H H 0.0000 0.0000 'International Tables Vol C Tables 4.2.6.8 and 6.1.1.4'
B B 0.0013 0.0007 'International Tables Vol C Tables 4.2.6.8 and 6.1.1.4'
N N 0.0061 0.0033 'International Tables Vol C Tables 4.2.6.8 and 6.1.1.4'
F F 0.0171 0.0103 'International Tables Vol C Tables 4.2.6.8 and 6.1.1.4'
I I -0.4742 1.8119 'International Tables Vol C Tables 4.2.6.8 and 6.1.1.4'

loop_
_geom_angle_atom_site_label_1
_geom_angle_atom_site_label_2
_geom_angle_atom_site_label_3
_geom_angle
_geom_angle_site_symmetry_1
_geom_angle_site_symmetry_3
N1 C1 C3 108.2(6) . .
N1 C1 C2 123.7(8) . .
C3 C1 C2 128.1(9) . .
C1 C2 H2A 108.8 . .
C1 C2 H2B 109.8 . .
H2A C2 H2B 109.5 . .
C4 C3 C1 109.6(9) . .
C4 C3 I1 126.6(6) . .
C1 C3 I1 123.8(6) . .
C3 C4 C6 105.2(7) . .
C3 C4 C5 125.5(8) . .
C6 C4 C5 129.3(7) . .
C4 C5 H5A 109.4 . .
C4 C5 H5B 109.5 . .
H5A C5 H5B 109.5 . .
C7 C6 N1 120.3(7) . .
C7 C6 C4 131.7(7) . .
N1 C6 C4 108.0(6) . .
C6 C7 C6 121.8(9) 3 .
C6 C7 C8 119.1(5) 3 .
C6 C7 C8 119.1(5) . .
C9 C8 C9 118.6(9) . 10_556
C9 C8 C7 120.7(5) . .
C9 C8 C7 120.7(5) 10_556 .
C8 C9 C10 118.3(7) . .
C8 C9 H9A 120.6 . .
C10 C9 H9A 121.1 . .
N2 C10 C9 123.5(8) . .
N2 C10 H10A 118.2 . .
C9 C10 H10A 118.3 . .
C1 N1 C6 108.9(6) . .
C1 N1 B1 125.3(6) . .
C6 N1 B1 125.8(6) . .
C10 N2 C10 117.7(9) 10_556 .
F1 B1 F1 109.2(10) 10_556 .
F1 B1 N1 110.40(15) 10_556 .
F1 B1 N1 110.40(15) . .
F1 B1 N1 110.40(15) 10_556 3
F1 B1 N1 110.40(15) . 3
N1 B1 N1 106.0(9) . 3

loop_
_geom_bond_atom_site_label_1
_geom_bond_atom_site_label_2
_geom_bond_distance
_geom_bond_site_symmetry_2
C1 N1 1.333(11) .
C1 C3 1.396(12) .
C1 C2 1.501(11) .
C2 H2A 0.9600 .
C2 H2B 0.9600 .
C3 C4 1.390(11) .
C3 I1 2.080(10) .
C4 C6 1.411(11) .
C4 C5 1.504(10) .
C5 H5A 0.9599 .
C5 H5B 0.9600 .
C6 C7 1.393(9) .
C6 N1 1.407(10) .
C7 C6 1.393(9) 3
C7 C8 1.473(14) .
C8 C9 1.371(9) .
C8 C9 1.371(9) 10_556
C9 C10 1.431(10) .
C9 H9A 0.9600 .
C10 N2 1.308(9) .
C10 H10A 0.9600 .
N1 B1 1.561(10) .
N2 C10 1.308(9) 10_556
B1 F1 1.384(9) 10_556
B1 F1 1.384(9) .
B1 N1 1.561(10) 3
